data_4067893
loop_
_publ_author_name
'Manz, Thomas A.'
'Caruthers, James M.'
'Sharma, Shalini'
'Phomphrai, Khamphee'
'Thomson, Kendall T.'
'Delgass, W. Nicholas'
'Abu-Omar, Mahdi M.'

_publ_section_title
;
 Structure--Activity Correlation for Relative Chain Initiation to
 Propagation Rates in Single-Site Olefin Polymerization Catalysis
;
_journal_issue 2
_journal_name_full Organometallics
_journal_page_first 602
_journal_paper_doi 10.1021/om200884x
_journal_volume 31
_journal_year 2012
_chemical_formula_moiety 'C54 H50 O1 Zr1,C6 H6'
_chemical_formula_sum 'C60 H56 O Zr'
_chemical_formula_weight 884.33
_chemical_name_systematic ' ?'
_space_group_IT_number 2
_symmetry_cell_setting triclinic
_symmetry_space_group_name_Hall '-P 1'
_symmetry_space_group_name_H-M 'P -1'
_atom_type_scat_source 'International Tables for Crystallography (Vol C)'
_cell_angle_alpha 78.6497(7)
_cell_angle_beta 87.4688(7)
_cell_angle_gamma 84.6684(8)
_cell_formula_units_Z 2
_cell_length_a 9.7276(2)
_cell_length_b 11.2587(2)
_cell_length_c 21.9640(5)
_cell_measurement_reflns_used 31440
_cell_measurement_temperature 150
_cell_measurement_theta_max 30
_cell_measurement_theta_min 2
_cell_volume 2347.43(8)
_computing_cell_refinement DENZO/SCALEPACK_(Otwinowski,_1996)
_computing_data_collection Collect_(Nonius,_1998)
_computing_data_reduction DENZO/SCALEPACK_(Otwinowski,_1996)
_computing_molecular_graphics
;
    ORTEP (Johnson, 1976)
    PLATON (Spek, 1997)
;
_computing_structure_refinement SHELX97_(Sheldrick,_1997)
_computing_structure_solution Direct_methods_(SIR2002,_Burla_et_al.,_2003)
_diffrn_ambient_temperature 150
_diffrn_measured_fraction_theta_full 0.9944
_diffrn_measured_fraction_theta_max 0.9944
_diffrn_measurement_device_type Nonius_KappaCCD
_diffrn_measurement_method \w
_diffrn_radiation_monochromator 'graphite 002'
_diffrn_radiation_type MO-K\a
_diffrn_radiation_wavelength 0.71073
_diffrn_reflns_av_R_equivalents 0.030
_diffrn_reflns_limit_h_max 13
_diffrn_reflns_limit_h_min 0
_diffrn_reflns_limit_k_max 15
_diffrn_reflns_limit_k_min -15
_diffrn_reflns_limit_l_max 30
_diffrn_reflns_limit_l_min -30
_diffrn_reflns_number 31440
_diffrn_reflns_theta_full 30.0
_diffrn_reflns_theta_max 30.06
_diffrn_reflns_theta_min 2.10
_exptl_absorpt_coefficient_mu 0.268
_exptl_absorpt_correction_T_max 0.8955
_exptl_absorpt_correction_T_min 0.8176
_exptl_absorpt_correction_type multi-scan_(Otwinowski_&_Minor,_1997)
_exptl_crystal_colour_lustre metallic
_exptl_crystal_colour_modifier light
_exptl_crystal_colour_primary yellow
_exptl_crystal_density_diffrn 1.251
_exptl_crystal_description chunk
_exptl_crystal_F_000 928
_exptl_crystal_size_max 0.50
_exptl_crystal_size_mid 0.44
_exptl_crystal_size_min 0.41
_refine_diff_density_max 0.60
_refine_diff_density_min -0.65
_refine_ls_extinction_method none
_refine_ls_goodness_of_fit_ref 1.086
_refine_ls_hydrogen_treatment constr
_refine_ls_matrix_type full
_refine_ls_number_parameters 564
_refine_ls_number_reflns 13643
_refine_ls_number_restraints 0
_refine_ls_R_factor_all 0.050
_refine_ls_R_factor_gt 0.037
_refine_ls_shift/su_max 0.002
_refine_ls_structure_factor_coef Fsqd
_refine_ls_weighting_details '1/[\s^2^(Fo^2^)+(0.0397P)^2^+0.3808P] where P=(Fo^2^+2Fc^2^)/3  '
_refine_ls_weighting_scheme calc
_refine_ls_wR_factor_gt 0.086
_refine_ls_wR_factor_ref 0.090
_reflns_number_gt 11006
_reflns_number_total 13685
_reflns_threshold_expression >2.0\s(I)
_cod_data_source_file om200884x_si_003.cif
_cod_data_source_block SS0118
_cod_depositor_comments
;
The following automatic conversions were performed:

'_refine_ls_weighting_scheme' value 'calc ' changed to 'calc'
according to /home/saulius/struct/CIF-dictionaries/cif_core.dic
dictionary named 'cif_core.dic' version 2.4.1 from 2010-06-29.

Automatic conversion script
Id: cif_fix_values 1715 2011-07-08 13:25:40Z adriana 
;
_cod_original_formula_sum 'C60 H56 O1 Zr1'
_cod_database_code 4067893

loop_
_symmetry_equiv_pos_as_xyz
'x, y, z'
'-x, -y, -z'

loop_
_atom_site_label
_atom_site_type_symbol
_atom_site_fract_x
_atom_site_fract_y
_atom_site_fract_z
_atom_site_U_iso_or_equiv
_atom_site_adp_type
_atom_site_occupancy
_atom_site_symmetry_multiplicity
_atom_site_calc_flag
_atom_site_refinement_flags
Zr Zr 0.197545(14) 0.060336(12) 0.192647(6) 0.01952(5) Uani 1 1 d .
O(2) O 0.00692(10) 0.13115(8) 0.20498(4) 0.0203(2) Uani 1 1 d .
C(1) C 0.36020(16) 0.20968(14) 0.20870(7) 0.0270(3) Uani 1 1 d .
C(2) C 0.44672(15) 0.11960(14) 0.18463(7) 0.0271(3) Uani 1 1 d .
C(3) C 0.40626(15) 0.12232(13) 0.12332(7) 0.0250(3) Uani 1 1 d .
C(4) C 0.29613(15) 0.21415(13) 0.10887(7) 0.0233(3) Uani 1 1 d .
C(5) C 0.26851(15) 0.26929(13) 0.16156(7) 0.0241(3) Uani 1 1 d .
C(6) C 0.3688(2) 0.24432(18) 0.27091(8) 0.0405(4) Uani 1 1 d .
C(7) C 0.57205(17) 0.04851(17) 0.21463(9) 0.0398(4) Uani 1 1 d .
C(8) C 0.47920(18) 0.05197(15) 0.07814(8) 0.0369(4) Uani 1 1 d .
C(9) C 0.22693(17) 0.25136(15) 0.04713(7) 0.0323(3) Uani 1 1 d .
C(10) C 0.16850(17) 0.37712(14) 0.16559(9) 0.0338(4) Uani 1 1 d .
C(21) C -0.09809(14) 0.20701(12) 0.22157(6) 0.0190(3) Uani 1 1 d .
C(22) C -0.17376(14) 0.29096(12) 0.17587(6) 0.0196(3) Uani 1 1 d .
C(23) C -0.27108(14) 0.37635(12) 0.19582(7) 0.0214(3) Uani 1 1 d .
C(24) C -0.29327(15) 0.37510(13) 0.25898(7) 0.0227(3) Uani 1 1 d .
C(25) C -0.22647(14) 0.28703(13) 0.30413(6) 0.0211(3) Uani 1 1 d .
C(26) C -0.12870(14) 0.20079(12) 0.28544(6) 0.0198(3) Uani 1 1 d .
C(30) C 0.25194(15) -0.06269(14) 0.28400(7) 0.0255(3) Uani 1 1 d .
C(31) C 0.38140(15) -0.12553(13) 0.31211(7) 0.0252(3) Uani 1 1 d .
C(32) C 0.44381(17) -0.08695(15) 0.36007(7) 0.0308(3) Uani 1 1 d .
C(33) C 0.56645(17) -0.14594(17) 0.38547(8) 0.0365(4) Uani 1 1 d .
C(34) C 0.62928(18) -0.24607(17) 0.36454(9) 0.0410(4) Uani 1 1 d .
C(35) C 0.56805(18) -0.28564(16) 0.31714(9) 0.0401(4) Uani 1 1 d .
C(36) C 0.44759(17) -0.22701(14) 0.29133(8) 0.0320(3) Uani 1 1 d .
C(40) C 0.16897(19) -0.06121(16) 0.12346(8) 0.0366(4) Uani 1 1 d .
C(41) C 0.10044(17) -0.16139(14) 0.16365(7) 0.0291(3) Uani 1 1 d .
C(42) C -0.03730(18) -0.14538(15) 0.18391(8) 0.0345(4) Uani 1 1 d .
C(43) C -0.0987(2) -0.23430(18) 0.22608(10) 0.0488(5) Uani 1 1 d .
C(44) C -0.0251(3) -0.34173(18) 0.24992(10) 0.0571(6) Uani 1 1 d .
C(45) C 0.1105(3) -0.36099(16) 0.23047(9) 0.0515(6) Uani 1 1 d .
C(46) C 0.1722(2) -0.27363(16) 0.18789(9) 0.0393(4) Uani 1 1 d .
C(221) C -0.15161(14) 0.28827(13) 0.10854(6) 0.0217(3) Uani 1 1 d .
C(222) C -0.15353(16) 0.17963(14) 0.08733(7) 0.0264(3) Uani 1 1 d .
C(223) C -0.13816(17) 0.17525(16) 0.02477(8) 0.0337(4) Uani 1 1 d .
C(224) C -0.12206(17) 0.28100(17) -0.01855(7) 0.0354(4) Uani 1 1 d .
C(225) C -0.12072(16) 0.39019(16) 0.00151(7) 0.0312(3) Uani 1 1 d .
C(226) C -0.13505(15) 0.39420(14) 0.06421(7) 0.0254(3) Uani 1 1 d .
C(231) C -0.35830(15) 0.46905(13) 0.15229(7) 0.0233(3) Uani 1 1 d .
C(232) C -0.45180(15) 0.43603(15) 0.11385(7) 0.0283(3) Uani 1 1 d .
C(233) C -0.53504(17) 0.52463(17) 0.07555(8) 0.0360(4) Uani 1 1 d .
C(234) C -0.52469(19) 0.64555(18) 0.07493(9) 0.0432(5) Uani 1 1 d .
C(235) C -0.4322(2) 0.67936(16) 0.11308(10) 0.0462(5) Uani 1 1 d .
C(236) C -0.35004(19) 0.59210(15) 0.15178(8) 0.0357(4) Uani 1 1 d .
C(251) C -0.26466(14) 0.28705(13) 0.37081(6) 0.0229(3) Uani 1 1 d .
C(252) C -0.26191(16) 0.39300(14) 0.39411(7) 0.0284(3) Uani 1 1 d .
C(253) C -0.29899(18) 0.39581(16) 0.45583(8) 0.0340(4) Uani 1 1 d .
C(254) C -0.33828(17) 0.29241(17) 0.49498(7) 0.0351(4) Uani 1 1 d .
C(255) C -0.34267(17) 0.18647(16) 0.47219(8) 0.0331(4) Uani 1 1 d .
C(256) C -0.30642(16) 0.18334(14) 0.41075(7) 0.0282(3) Uani 1 1 d .
C(261) C -0.06035(14) 0.10141(13) 0.33226(6) 0.0213(3) Uani 1 1 d .
C(262) C 0.02507(15) 0.12564(14) 0.37690(7) 0.0263(3) Uani 1 1 d .
C(263) C 0.07807(17) 0.03217(16) 0.42319(7) 0.0325(4) Uani 1 1 d .
C(264) C 0.04731(17) -0.08593(16) 0.42548(8) 0.0345(4) Uani 1 1 d .
C(265) C -0.03599(17) -0.11105(15) 0.38094(8) 0.0325(4) Uani 1 1 d .
C(266) C -0.08905(15) -0.01842(13) 0.33451(7) 0.0257(3) Uani 1 1 d .
C(911) C 0.3197(3) -0.5149(3) 0.39088(12) 0.0661(7) Uani 1 1 d .
C(912) C 0.1992(3) -0.4482(2) 0.38835(10) 0.0582(6) Uani 1 1 d .
C(913) C 0.0854(2) -0.4944(2) 0.41789(11) 0.0575(6) Uani 1 1 d .
C(914) C 0.0916(2) -0.6085(2) 0.45175(11) 0.0565(6) Uani 1 1 d .
C(915) C 0.2143(3) -0.6795(2) 0.45645(12) 0.0674(7) Uani 1 1 d .
C(916) C 0.3312(2) -0.6311(3) 0.42421(15) 0.0765(9) Uani 1 1 d .
H(24) H -0.3558 0.4361 0.2717 0.027 Uiso 1 1 calc R
H(32) H 0.4017 -0.0190 0.3757 0.037 Uiso 1 1 calc R
H(33) H 0.6074 -0.1169 0.4176 0.044 Uiso 1 1 calc R
H(34) H 0.7124 -0.2868 0.3822 0.049 Uiso 1 1 calc R
H(35) H 0.6099 -0.3544 0.3022 0.048 Uiso 1 1 calc R
H(36) H 0.4084 -0.2559 0.2587 0.038 Uiso 1 1 calc R
H(42) H -0.0902 -0.0712 0.1682 0.041 Uiso 1 1 calc R
H(43) H -0.1927 -0.2207 0.2386 0.059 Uiso 1 1 calc R
H(44) H -0.0668 -0.4022 0.2794 0.069 Uiso 1 1 calc R
H(45) H 0.1621 -0.4355 0.2466 0.062 Uiso 1 1 calc R
H(46) H 0.2653 -0.2897 0.1747 0.047 Uiso 1 1 calc R
H(6A) H 0.4333 0.1854 0.2967 0.061 Uiso 1 1 calc R
H(6B) H 0.2772 0.2446 0.2913 0.061 Uiso 1 1 calc R
H(6C) H 0.4015 0.3256 0.2653 0.061 Uiso 1 1 calc R
H(7A) H 0.5813 -0.0327 0.2043 0.060 Uiso 1 1 calc R
H(7B) H 0.5625 0.0410 0.2598 0.060 Uiso 1 1 calc R
H(7C) H 0.6543 0.0907 0.1995 0.060 Uiso 1 1 calc R
H(8A) H 0.5566 0.0956 0.0579 0.055 Uiso 1 1 calc R
H(8B) H 0.4145 0.0430 0.0467 0.055 Uiso 1 1 calc R
H(8C) H 0.5141 -0.0286 0.1004 0.055 Uiso 1 1 calc R
H(9A) H 0.1302 0.2799 0.0538 0.048 Uiso 1 1 calc R
H(9B) H 0.2312 0.1814 0.0265 0.048 Uiso 1 1 calc R
H(9C) H 0.2744 0.3169 0.0210 0.048 Uiso 1 1 calc R
H(10A) H 0.2170 0.4513 0.1559 0.051 Uiso 1 1 calc R
H(10B) H 0.1279 0.3684 0.2077 0.051 Uiso 1 1 calc R
H(10C) H 0.0952 0.3822 0.1358 0.051 Uiso 1 1 calc R
H(222) H -0.1657 0.1067 0.1165 0.032 Uiso 1 1 calc R
H(223) H -0.1386 0.0999 0.0116 0.040 Uiso 1 1 calc R
H(224) H -0.1121 0.2787 -0.0615 0.042 Uiso 1 1 calc R
H(225) H -0.1099 0.4630 -0.0280 0.037 Uiso 1 1 calc R
H(226) H -0.1336 0.4697 0.0772 0.030 Uiso 1 1 calc R
H(232) H -0.4589 0.3525 0.1137 0.034 Uiso 1 1 calc R
H(233) H -0.5993 0.5012 0.0497 0.043 Uiso 1 1 calc R
H(234) H -0.5808 0.7058 0.0484 0.052 Uiso 1 1 calc R
H(235) H -0.4252 0.7631 0.1127 0.055 Uiso 1 1 calc R
H(236) H -0.2876 0.6162 0.1782 0.043 Uiso 1 1 calc R
H(252) H -0.2343 0.4645 0.3675 0.034 Uiso 1 1 calc R
H(253) H -0.2972 0.4691 0.4710 0.041 Uiso 1 1 calc R
H(254) H -0.3622 0.2937 0.5373 0.042 Uiso 1 1 calc R
H(255) H -0.3708 0.1153 0.4989 0.040 Uiso 1 1 calc R
H(256) H -0.3100 0.1102 0.3957 0.034 Uiso 1 1 calc R
H(262) H 0.0471 0.2065 0.3757 0.032 Uiso 1 1 calc R
H(263) H 0.1359 0.0497 0.4535 0.039 Uiso 1 1 calc R
H(264) H 0.0831 -0.1495 0.4574 0.041 Uiso 1 1 calc R
H(265) H -0.0569 -0.1923 0.3822 0.039 Uiso 1 1 calc R
H(266) H -0.1455 -0.0368 0.3040 0.031 Uiso 1 1 calc R
H(30A) H 0.2136 -0.0152 0.3152 0.031 Uiso 1 1 calc R
H(30B) H 0.1910 -0.1293 0.2866 0.031 Uiso 1 1 calc R
H(40A) H 0.1096 -0.0189 0.0890 0.044 Uiso 1 1 calc R
H(40B) H 0.2586 -0.0907 0.1063 0.044 Uiso 1 1 calc R
H(911) H 0.3984 -0.4814 0.3694 0.079 Uiso 1 1 calc R
H(912) H 0.1930 -0.3670 0.3655 0.070 Uiso 1 1 calc R
H(913) H -0.0002 -0.4458 0.4148 0.069 Uiso 1 1 calc R
H(914) H 0.0107 -0.6396 0.4723 0.068 Uiso 1 1 calc R
H(915) H 0.2204 -0.7594 0.4809 0.081 Uiso 1 1 calc R
H(916) H 0.4172 -0.6789 0.4256 0.092 Uiso 1 1 calc R

loop_
_atom_site_aniso_label
_atom_site_aniso_U_11
_atom_site_aniso_U_22
_atom_site_aniso_U_33
_atom_site_aniso_U_12
_atom_site_aniso_U_13
_atom_site_aniso_U_23
Zr 0.01897(7) 0.02078(7) 0.01859(7) 0.00022(5) 0.00035(5) -0.00439(5)
O(2) 0.0187(4) 0.0232(5) 0.0183(5) 0.0018(4) 0.0001(4) -0.0042(4)
C(1) 0.0261(7) 0.0304(8) 0.0258(8) -0.0094(6) -0.0004(6) -0.0053(6)
C(2) 0.0210(7) 0.0291(7) 0.0293(8) -0.0051(6) -0.0001(6) 0.0003(6)
C(3) 0.0230(7) 0.0237(7) 0.0273(8) -0.0039(6) 0.0053(6) -0.0029(6)
C(4) 0.0234(7) 0.0244(7) 0.0216(7) -0.0036(6) 0.0014(5) -0.0029(5)
C(5) 0.0234(7) 0.0221(7) 0.0277(8) -0.0049(6) 0.0028(6) -0.0065(6)
C(6) 0.0449(10) 0.0518(11) 0.0302(9) -0.0196(9) -0.0020(8) -0.0141(8)
C(7) 0.0224(8) 0.0457(10) 0.0434(10) -0.0032(7) -0.0028(7) 0.0109(8)
C(8) 0.0352(9) 0.0335(8) 0.0410(10) 0.0004(7) 0.0141(8) -0.0095(7)
C(9) 0.0333(8) 0.0358(8) 0.0259(8) -0.0028(7) -0.0015(7) -0.0014(6)
C(10) 0.0324(8) 0.0243(7) 0.0456(10) -0.0032(7) 0.0058(7) -0.0100(7)
C(21) 0.0175(6) 0.0190(6) 0.0207(7) -0.0012(5) -0.0012(5) -0.0049(5)
C(22) 0.0199(6) 0.0209(6) 0.0180(6) -0.0027(5) -0.0009(5) -0.0034(5)
C(23) 0.0205(6) 0.0217(6) 0.0215(7) -0.0010(5) -0.0029(5) -0.0031(5)
C(24) 0.0225(7) 0.0228(7) 0.0228(7) 0.0020(6) -0.0009(5) -0.0062(5)
C(25) 0.0200(6) 0.0241(7) 0.0195(7) -0.0020(5) -0.0004(5) -0.0047(5)
C(26) 0.0191(6) 0.0209(6) 0.0193(7) -0.0014(5) -0.0025(5) -0.0032(5)
C(30) 0.0238(7) 0.0291(7) 0.0224(7) 0.0013(6) -0.0001(6) -0.0041(6)
C(31) 0.0232(7) 0.0278(7) 0.0218(7) -0.0029(6) 0.0018(6) 0.0022(6)
C(32) 0.0301(8) 0.0367(8) 0.0240(8) -0.0015(7) 0.0003(6) -0.0027(6)
C(33) 0.0309(8) 0.0476(10) 0.0283(8) -0.0082(8) -0.0063(7) 0.0026(7)
C(34) 0.0244(8) 0.0417(10) 0.0499(11) 0.0010(7) -0.0067(7) 0.0077(8)
C(35) 0.0309(9) 0.0294(8) 0.0573(12) 0.0022(7) -0.0023(8) -0.0035(8)
C(36) 0.0291(8) 0.0285(8) 0.0377(9) -0.0011(7) -0.0027(7) -0.0047(7)
C(40) 0.0397(9) 0.0401(9) 0.0354(9) -0.0129(8) 0.0087(7) -0.0178(7)
C(41) 0.0357(8) 0.0304(8) 0.0262(8) -0.0067(7) -0.0028(6) -0.0155(6)
C(42) 0.0343(9) 0.0306(8) 0.0403(10) -0.0053(7) -0.0032(7) -0.0091(7)
C(43) 0.0516(12) 0.0456(11) 0.0533(12) -0.0202(10) 0.0110(10) -0.0151(9)
C(44) 0.0959(19) 0.0365(10) 0.0420(12) -0.0238(12) 0.0078(12) -0.0085(9)
C(45) 0.0923(17) 0.0271(9) 0.0368(10) 0.0046(10) -0.0213(11) -0.0108(8)
C(46) 0.0453(10) 0.0376(9) 0.0411(10) 0.0053(8) -0.0112(8) -0.0241(8)
C(221) 0.0186(6) 0.0278(7) 0.0183(7) 0.0004(6) -0.0024(5) -0.0041(5)
C(222) 0.0266(7) 0.0299(7) 0.0230(7) -0.0008(6) -0.0039(6) -0.0059(6)
C(223) 0.0341(8) 0.0429(9) 0.0272(8) 0.0001(7) -0.0055(7) -0.0151(7)
C(224) 0.0312(8) 0.0570(11) 0.0183(7) 0.0017(8) -0.0045(6) -0.0096(7)
C(225) 0.0262(8) 0.0424(9) 0.0206(7) 0.0003(7) -0.0031(6) 0.0033(6)
C(226) 0.0226(7) 0.0290(7) 0.0226(7) 0.0001(6) -0.0018(6) -0.0008(6)
C(231) 0.0217(7) 0.0256(7) 0.0207(7) 0.0032(6) 0.0001(5) -0.0022(5)
C(232) 0.0234(7) 0.0333(8) 0.0267(8) -0.0010(6) -0.0017(6) -0.0028(6)
C(233) 0.0241(8) 0.0528(11) 0.0269(8) 0.0023(7) -0.0039(6) 0.0006(7)
C(234) 0.0345(9) 0.0481(11) 0.0365(10) 0.0149(8) -0.0034(8) 0.0092(8)
C(235) 0.0559(12) 0.0267(8) 0.0508(12) 0.0098(8) -0.0057(10) 0.0001(8)
C(236) 0.0418(9) 0.0281(8) 0.0369(9) 0.0040(7) -0.0089(8) -0.0073(7)
C(251) 0.0198(6) 0.0299(7) 0.0179(7) 0.0037(6) -0.0016(5) -0.0048(5)
C(252) 0.0293(8) 0.0322(8) 0.0242(8) -0.0009(6) -0.0011(6) -0.0072(6)
C(253) 0.0357(9) 0.0415(9) 0.0283(8) -0.0023(7) -0.0001(7) -0.0162(7)
C(254) 0.0325(8) 0.0527(10) 0.0201(8) 0.0022(8) 0.0006(6) -0.0100(7)
C(255) 0.0318(8) 0.0387(9) 0.0248(8) 0.0027(7) 0.0028(6) 0.0002(7)
C(256) 0.0290(8) 0.0286(7) 0.0257(8) 0.0016(6) 0.0023(6) -0.0044(6)
C(261) 0.0193(6) 0.0265(7) 0.0169(6) 0.0009(6) 0.0011(5) -0.0031(5)
C(262) 0.0261(7) 0.0314(8) 0.0220(7) 0.0019(6) -0.0020(6) -0.0085(6)
C(263) 0.0296(8) 0.0473(10) 0.0188(7) 0.0056(7) -0.0062(6) -0.0053(7)
C(264) 0.0310(8) 0.0399(9) 0.0251(8) 0.0058(7) -0.0015(6) 0.0080(7)
C(265) 0.0290(8) 0.0279(8) 0.0359(9) -0.0007(7) 0.0014(7) 0.0039(7)
C(266) 0.0227(7) 0.0282(7) 0.0253(7) -0.0013(6) -0.0014(6) -0.0037(6)
C(911) 0.0526(14) 0.0878(19) 0.0664(16) -0.0232(14) 0.0124(12) -0.0308(14)
C(912) 0.0752(17) 0.0614(14) 0.0395(12) -0.0125(13) -0.0135(11) -0.0081(10)
C(913) 0.0442(12) 0.0641(14) 0.0674(15) 0.0059(11) -0.0127(11) -0.0227(12)
C(914) 0.0462(12) 0.0699(15) 0.0594(14) -0.0205(11) 0.0039(10) -0.0214(12)
C(915) 0.094(2) 0.0412(11) 0.0712(16) -0.0090(13) -0.0425(15) -0.0120(11)
C(916) 0.0383(12) 0.091(2) 0.116(2) 0.0200(13) -0.0327(14) -0.0613(18)

loop_
_atom_type_symbol
_atom_type_radius_bond
Zr 1.45
O 0.73
C 0.77
H 0.32

loop_
_geom_angle_atom_site_label_1
_geom_angle_atom_site_label_2
_geom_angle_atom_site_label_3
_geom_angle
O(2) Zr C(30) 105.35(5)
O(2) Zr C(40) 102.33(6)
C(30) Zr C(40) 107.19(6)
O(2) Zr C(5) 88.37(4)
C(30) Zr C(5) 123.50(5)
C(40) Zr C(5) 123.19(6)
O(2) Zr C(4) 103.59(4)
C(30) Zr C(4) 141.46(5)
C(40) Zr C(4) 90.72(6)
C(5) Zr C(4) 33.30(5)
O(2) Zr C(1) 108.12(5)
C(30) Zr C(1) 91.92(5)
C(40) Zr C(1) 138.07(6)
C(5) Zr C(1) 33.20(5)
C(4) Zr C(1) 54.82(5)
O(2) Zr C(3) 136.26(4)
C(30) Zr C(3) 114.00(5)
C(40) Zr C(3) 84.05(5)
C(5) Zr C(3) 54.42(5)
C(4) Zr C(3) 32.67(5)
C(1) Zr C(3) 54.02(5)
O(2) Zr C(2) 140.19(5)
C(30) Zr C(2) 87.54(5)
C(40) Zr C(2) 109.60(6)
C(5) Zr C(2) 54.40(5)
C(4) Zr C(2) 54.05(5)
C(1) Zr C(2) 32.67(5)
C(3) Zr C(2) 32.10(5)
C(21) O(2) Zr 159.67(9)
C(5) C(1) C(2) 108.11(13)
C(5) C(1) C(6) 124.66(15)
C(2) C(1) C(6) 127.09(15)
C(5) C(1) Zr 72.41(8)
C(2) C(1) Zr 76.23(9)
C(6) C(1) Zr 120.76(10)
C(3) C(2) C(1) 107.75(13)
C(3) C(2) C(7) 125.42(15)
C(1) C(2) C(7) 126.19(15)
C(3) C(2) Zr 73.43(8)
C(1) C(2) Zr 71.10(8)
C(7) C(2) Zr 128.24(10)
C(2) C(3) C(4) 108.41(13)
C(2) C(3) C(8) 125.81(15)
C(4) C(3) C(8) 125.32(15)
C(2) C(3) Zr 74.47(8)
C(4) C(3) Zr 71.39(8)
C(8) C(3) Zr 126.15(10)
C(3) C(4) C(5) 107.91(13)
C(3) C(4) C(9) 125.77(14)
C(5) C(4) C(9) 126.22(14)
C(3) C(4) Zr 75.94(8)
C(5) C(4) Zr 72.58(8)
C(9) C(4) Zr 120.18(10)
C(1) C(5) C(4) 107.81(13)
C(1) C(5) C(10) 125.51(14)
C(4) C(5) C(10) 126.53(14)
C(1) C(5) Zr 74.39(8)
C(4) C(5) Zr 74.12(8)
C(10) C(5) Zr 120.88(10)
O(2) C(21) C(26) 118.16(12)
O(2) C(21) C(22) 120.66(12)
C(26) C(21) C(22) 121.18(12)
C(23) C(22) C(21) 118.08(12)
C(23) C(22) C(221) 120.91(12)
C(21) C(22) C(221) 121.01(12)
C(24) C(23) C(22) 120.08(12)
C(24) C(23) C(231) 116.62(12)
C(22) C(23) C(231) 123.28(13)
C(23) C(24) C(25) 121.93(13)
C(24) C(25) C(26) 119.05(13)
C(24) C(25) C(251) 118.24(12)
C(26) C(25) C(251) 122.70(12)
C(25) C(26) C(21) 119.31(12)
C(25) C(26) C(261) 120.58(12)
C(21) C(26) C(261) 120.09(12)
C(31) C(30) Zr 135.04(10)
C(32) C(31) C(36) 116.75(14)
C(32) C(31) C(30) 122.06(14)
C(36) C(31) C(30) 121.19(14)
C(33) C(32) C(31) 121.41(16)
C(34) C(33) C(32) 120.83(17)
C(33) C(34) C(35) 118.34(16)
C(36) C(35) C(34) 121.18(17)
C(35) C(36) C(31) 121.49(16)
C(41) C(40) Zr 100.85(10)
C(42) C(41) C(46) 116.18(16)
C(42) C(41) C(40) 121.38(15)
C(46) C(41) C(40) 122.22(16)
C(43) C(42) C(41) 121.97(17)
C(44) C(43) C(42) 120.5(2)
C(43) C(44) C(45) 119.06(19)
C(46) C(45) C(44) 120.95(19)
C(45) C(46) C(41) 121.35(19)
C(222) C(221) C(226) 117.66(13)
C(222) C(221) C(22) 120.45(13)
C(226) C(221) C(22) 121.82(13)
C(223) C(222) C(221) 121.67(15)
C(222) C(223) C(224) 119.96(16)
C(225) C(224) C(223) 119.31(15)
C(224) C(225) C(226) 120.62(15)
C(225) C(226) C(221) 120.77(14)
C(232) C(231) C(236) 118.72(14)
C(232) C(231) C(23) 121.89(13)
C(236) C(231) C(23) 119.33(14)
C(231) C(232) C(233) 120.41(15)
C(234) C(233) C(232) 120.30(17)
C(233) C(234) C(235) 119.76(16)
C(234) C(235) C(236) 120.44(17)
C(235) C(236) C(231) 120.37(17)
C(252) C(251) C(256) 118.37(14)
C(252) C(251) C(25) 119.89(13)
C(256) C(251) C(25) 121.74(13)
C(251) C(252) C(253) 120.97(15)
C(254) C(253) C(252) 120.09(16)
C(253) C(254) C(255) 119.50(15)
C(256) C(255) C(254) 120.62(15)
C(255) C(256) C(251) 120.44(15)
C(266) C(261) C(262) 118.60(13)
C(266) C(261) C(26) 119.58(13)
C(262) C(261) C(26) 121.69(13)
C(263) C(262) C(261) 120.41(15)
C(264) C(263) C(262) 120.47(15)
C(263) C(264) C(265) 119.52(15)
C(264) C(265) C(266) 120.40(15)
C(265) C(266) C(261) 120.59(15)
C(912) C(911) C(916) 120.4(2)
C(911) C(912) C(913) 120.9(2)
C(914) C(913) C(912) 120.9(2)
C(913) C(914) C(915) 120.0(2)
C(914) C(915) C(916) 118.3(2)
C(911) C(916) C(915) 119.4(2)

loop_
_geom_bond_atom_site_label_1
_geom_bond_atom_site_label_2
_geom_bond_distance
Zr O(2) 1.9782(9)
Zr C(30) 2.2557(15)
Zr C(40) 2.2772(16)
Zr C(5) 2.4708(14)
Zr C(4) 2.4907(14)
Zr C(1) 2.4964(15)
Zr C(3) 2.5494(14)
Zr C(2) 2.5628(15)
O(2) C(21) 1.3540(16)
C(1) C(5) 1.419(2)
C(1) C(2) 1.425(2)
C(1) C(6) 1.501(2)
C(2) C(3) 1.413(2)
C(2) C(7) 1.498(2)
C(3) C(4) 1.419(2)
C(3) C(8) 1.503(2)
C(4) C(5) 1.422(2)
C(4) C(9) 1.507(2)
C(5) C(10) 1.498(2)
C(21) C(26) 1.4106(19)
C(21) C(22) 1.4161(19)
C(22) C(23) 1.4044(19)
C(22) C(221) 1.4909(19)
C(23) C(24) 1.392(2)
C(23) C(231) 1.4959(19)
C(24) C(25) 1.392(2)
C(25) C(26) 1.4023(19)
C(25) C(251) 1.4951(19)
C(26) C(261) 1.4901(19)
C(30) C(31) 1.483(2)
C(31) C(32) 1.397(2)
C(31) C(36) 1.404(2)
C(32) C(33) 1.393(2)
C(33) C(34) 1.381(3)
C(34) C(35) 1.387(3)
C(35) C(36) 1.378(2)
C(40) C(41) 1.480(2)
C(41) C(42) 1.400(2)
C(41) C(46) 1.404(2)
C(42) C(43) 1.384(3)
C(43) C(44) 1.369(3)
C(44) C(45) 1.380(3)
C(45) C(46) 1.379(3)
C(221) C(222) 1.394(2)
C(221) C(226) 1.400(2)
C(222) C(223) 1.386(2)
C(223) C(224) 1.387(2)
C(224) C(225) 1.387(2)
C(225) C(226) 1.387(2)
C(231) C(232) 1.390(2)
C(231) C(236) 1.393(2)
C(232) C(233) 1.392(2)
C(233) C(234) 1.372(3)
C(234) C(235) 1.383(3)
C(235) C(236) 1.383(2)
C(251) C(252) 1.390(2)
C(251) C(256) 1.397(2)
C(252) C(253) 1.393(2)
C(253) C(254) 1.379(2)
C(254) C(255) 1.386(2)
C(255) C(256) 1.386(2)
C(261) C(266) 1.394(2)
C(261) C(262) 1.395(2)
C(262) C(263) 1.390(2)
C(263) C(264) 1.381(2)
C(264) C(265) 1.384(2)
C(265) C(266) 1.386(2)
C(911) C(912) 1.329(3)
C(911) C(916) 1.366(4)
C(912) C(913) 1.352(3)
C(913) C(914) 1.349(3)
C(914) C(915) 1.370(3)
C(915) C(916) 1.408(4)

loop_
_geom_torsion_atom_site_label_1
_geom_torsion_atom_site_label_2
_geom_torsion_atom_site_label_3
_geom_torsion_atom_site_label_4
_geom_torsion
C(30) Zr O(2) C(21) 84.7(2)
C(40) Zr O(2) C(21) -163.4(2)
C(5) Zr O(2) C(21) -39.7(2)
C(4) Zr O(2) C(21) -69.6(2)
C(1) Zr O(2) C(21) -12.6(3)
C(3) Zr O(2) C(21) -69.1(3)
C(2) Zr O(2) C(21) -20.4(3)
O(2) Zr C(1) C(5) -56.33(9)
C(30) Zr C(1) C(5) -163.17(9)
C(40) Zr C(1) C(5) 78.15(12)
C(4) Zr C(1) C(5) 37.79(8)
C(3) Zr C(1) C(5) 78.24(9)
C(2) Zr C(1) C(5) 114.42(13)
O(2) Zr C(1) C(2) -170.75(8)
C(30) Zr C(1) C(2) 82.42(9)
C(40) Zr C(1) C(2) -36.27(13)
C(5) Zr C(1) C(2) -114.42(13)
C(4) Zr C(1) C(2) -76.63(9)
C(3) Zr C(1) C(2) -36.18(8)
O(2) Zr C(1) C(6) 64.04(14)
C(30) Zr C(1) C(6) -42.80(14)
C(40) Zr C(1) C(6) -161.48(13)
C(5) Zr C(1) C(6) 120.37(17)
C(4) Zr C(1) C(6) 158.16(15)
C(3) Zr C(1) C(6) -161.39(15)
C(2) Zr C(1) C(6) -125.21(17)
C(5) C(1) C(2) C(3) -1.17(16)
C(6) C(1) C(2) C(3) -176.87(15)
Zr C(1) C(2) C(3) 64.78(10)
C(5) C(1) C(2) C(7) 169.98(14)
C(6) C(1) C(2) C(7) -5.7(2)
Zr C(1) C(2) C(7) -124.06(15)
C(5) C(1) C(2) Zr -65.95(10)
C(6) C(1) C(2) Zr 118.35(16)
O(2) Zr C(2) C(3) -102.17(10)
C(30) Zr C(2) C(3) 146.60(9)
C(40) Zr C(2) C(3) 39.21(10)
C(5) Zr C(2) C(3) -78.15(9)
C(4) Zr C(2) C(3) -36.79(8)
C(1) Zr C(2) C(3) -115.98(13)
O(2) Zr C(2) C(1) 13.81(12)
C(30) Zr C(2) C(1) -97.43(9)
C(40) Zr C(2) C(1) 155.19(9)
C(5) Zr C(2) C(1) 37.82(9)
C(4) Zr C(2) C(1) 79.18(9)
C(3) Zr C(2) C(1) 115.98(13)
O(2) Zr C(2) C(7) 135.46(14)
C(30) Zr C(2) C(7) 24.23(16)
C(40) Zr C(2) C(7) -83.15(16)
C(5) Zr C(2) C(7) 159.48(18)
C(4) Zr C(2) C(7) -159.16(18)
C(1) Zr C(2) C(7) 121.66(19)
C(3) Zr C(2) C(7) -122.37(19)
C(1) C(2) C(3) C(4) 0.54(16)
C(7) C(2) C(3) C(4) -170.70(14)
Zr C(2) C(3) C(4) 63.79(10)
C(1) C(2) C(3) C(8) 173.07(14)
C(7) C(2) C(3) C(8) 1.8(2)
Zr C(2) C(3) C(8) -123.67(15)
C(1) C(2) C(3) Zr -63.25(10)
C(7) C(2) C(3) Zr 125.51(15)
O(2) Zr C(3) C(2) 115.15(9)
C(30) Zr C(3) C(2) -37.02(10)
C(40) Zr C(3) C(2) -143.22(10)
C(5) Zr C(3) C(2) 78.09(9)
C(4) Zr C(3) C(2) 116.07(13)
C(1) Zr C(3) C(2) 36.85(9)
O(2) Zr C(3) C(4) -0.92(12)
C(30) Zr C(3) C(4) -153.09(9)
C(40) Zr C(3) C(4) 100.72(10)
C(5) Zr C(3) C(4) -37.98(9)
C(1) Zr C(3) C(4) -79.22(9)
C(2) Zr C(3) C(4) -116.07(13)
O(2) Zr C(3) C(8) -121.55(13)
C(30) Zr C(3) C(8) 86.28(15)
C(40) Zr C(3) C(8) -19.91(14)
C(5) Zr C(3) C(8) -158.61(16)
C(4) Zr C(3) C(8) -120.63(18)
C(1) Zr C(3) C(8) 160.15(16)
C(2) Zr C(3) C(8) 123.30(18)
C(2) C(3) C(4) C(5) 0.29(16)
C(8) C(3) C(4) C(5) -172.29(14)
Zr C(3) C(4) C(5) 66.10(10)
C(2) C(3) C(4) C(9) 176.91(14)
C(8) C(3) C(4) C(9) 4.3(2)
Zr C(3) C(4) C(9) -117.29(15)
C(2) C(3) C(4) Zr -65.81(10)
C(8) C(3) C(4) Zr 121.62(15)
O(2) Zr C(4) C(3) 179.35(8)
C(30) Zr C(4) C(3) 41.57(13)
C(40) Zr C(4) C(3) -77.78(10)
C(5) Zr C(4) C(3) 114.26(13)
C(1) Zr C(4) C(3) 76.58(9)
C(2) Zr C(4) C(3) 36.13(9)
O(2) Zr C(4) C(5) 65.09(9)
C(30) Zr C(4) C(5) -72.69(12)
C(40) Zr C(4) C(5) 167.96(9)
C(1) Zr C(4) C(5) -37.68(8)
C(3) Zr C(4) C(5) -114.26(13)
C(2) Zr C(4) C(5) -78.13(9)
O(2) Zr C(4) C(9) -57.19(12)
C(30) Zr C(4) C(9) 165.04(11)
C(40) Zr C(4) C(9) 45.69(12)
C(5) Zr C(4) C(9) -122.28(15)
C(1) Zr C(4) C(9) -159.95(14)
C(3) Zr C(4) C(9) 123.47(16)
C(2) Zr C(4) C(9) 159.60(14)
C(2) C(1) C(5) C(4) 1.35(16)
C(6) C(1) C(5) C(4) 177.18(14)
Zr C(1) C(5) C(4) -67.15(10)
C(2) C(1) C(5) C(10) -174.42(14)
C(6) C(1) C(5) C(10) 1.4(2)
Zr C(1) C(5) C(10) 117.08(14)
C(2) C(1) C(5) Zr 68.50(10)
C(6) C(1) C(5) Zr -115.67(15)
C(3) C(4) C(5) C(1) -1.01(16)
C(9) C(4) C(5) C(1) -177.61(14)
Zr C(4) C(5) C(1) 67.34(10)
C(3) C(4) C(5) C(10) 174.70(14)
C(9) C(4) C(5) C(10) -1.9(2)
Zr C(4) C(5) C(10) -116.95(15)
C(3) C(4) C(5) Zr -68.35(10)
C(9) C(4) C(5) Zr 115.05(14)
O(2) Zr C(5) C(1) 127.69(9)
C(30) Zr C(5) C(1) 20.31(11)
C(40) Zr C(5) C(1) -128.61(10)
C(4) Zr C(5) C(1) -114.18(12)
C(3) Zr C(5) C(1) -76.95(9)
C(2) Zr C(5) C(1) -37.20(9)
O(2) Zr C(5) C(4) -118.13(9)
C(30) Zr C(5) C(4) 134.49(9)
C(40) Zr C(5) C(4) -14.43(11)
C(1) Zr C(5) C(4) 114.18(12)
C(3) Zr C(5) C(4) 37.24(8)
C(2) Zr C(5) C(4) 76.99(9)
O(2) Zr C(5) C(10) 5.30(13)
C(30) Zr C(5) C(10) -102.08(13)
C(40) Zr C(5) C(10) 109.00(13)
C(4) Zr C(5) C(10) 123.43(17)
C(1) Zr C(5) C(10) -122.39(17)
C(3) Zr C(5) C(10) 160.66(15)
C(2) Zr C(5) C(10) -159.59(15)
Zr O(2) C(21) C(26) -71.6(3)
Zr O(2) C(21) C(22) 107.8(2)
O(2) C(21) C(22) C(23) -173.05(12)
C(26) C(21) C(22) C(23) 6.3(2)
O(2) C(21) C(22) C(221) 7.4(2)
C(26) C(21) C(22) C(221) -173.27(12)
C(21) C(22) C(23) C(24) -1.5(2)
C(221) C(22) C(23) C(24) 178.07(13)
C(21) C(22) C(23) C(231) -179.48(13)
C(221) C(22) C(23) C(231) 0.1(2)
C(22) C(23) C(24) C(25) -3.3(2)
C(231) C(23) C(24) C(25) 174.80(13)
C(23) C(24) C(25) C(26) 3.3(2)
C(23) C(24) C(25) C(251) -175.37(13)
C(24) C(25) C(26) C(21) 1.5(2)
C(251) C(25) C(26) C(21) -179.88(13)
C(24) C(25) C(26) C(261) -176.89(13)
C(251) C(25) C(26) C(261) 1.8(2)
O(2) C(21) C(26) C(25) 173.03(12)
C(22) C(21) C(26) C(25) -6.3(2)
O(2) C(21) C(26) C(261) -8.61(19)
C(22) C(21) C(26) C(261) 172.04(13)
O(2) Zr C(30) C(31) -166.50(14)
C(40) Zr C(30) C(31) 85.03(16)
C(5) Zr C(30) C(31) -68.08(16)
C(4) Zr C(30) C(31) -29.14(19)
C(1) Zr C(30) C(31) -57.12(15)
C(3) Zr C(30) C(31) -6.05(17)
C(2) Zr C(30) C(31) -24.73(15)
Zr C(30) C(31) C(32) 107.11(17)
Zr C(30) C(31) C(36) -72.6(2)
C(36) C(31) C(32) C(33) 0.6(2)
C(30) C(31) C(32) C(33) -179.14(14)
C(31) C(32) C(33) C(34) -1.0(2)
C(32) C(33) C(34) C(35) 0.7(3)
C(33) C(34) C(35) C(36) 0.0(3)
C(34) C(35) C(36) C(31) -0.4(3)
C(32) C(31) C(36) C(35) 0.1(2)
C(30) C(31) C(36) C(35) 179.85(15)
O(2) Zr C(40) C(41) -72.67(12)
C(30) Zr C(40) C(41) 37.89(12)
C(5) Zr C(40) C(41) -168.89(10)
C(4) Zr C(40) C(41) -176.75(11)
C(1) Zr C(40) C(41) 151.29(10)
C(3) Zr C(40) C(41) 151.21(12)
C(2) Zr C(40) C(41) 131.47(11)
Zr C(40) C(41) C(42) 72.89(16)
Zr C(40) C(41) C(46) -101.50(15)
C(46) C(41) C(42) C(43) 0.9(2)
C(40) C(41) C(42) C(43) -173.82(17)
C(41) C(42) C(43) C(44) 0.5(3)
C(42) C(43) C(44) C(45) -1.1(3)
C(43) C(44) C(45) C(46) 0.3(3)
C(44) C(45) C(46) C(41) 1.1(3)
C(42) C(41) C(46) C(45) -1.7(2)
C(40) C(41) C(46) C(45) 172.97(16)
C(23) C(22) C(221) C(222) -129.52(15)
C(21) C(22) C(221) C(222) 50.0(2)
C(23) C(22) C(221) C(226) 47.3(2)
C(21) C(22) C(221) C(226) -133.15(15)
C(226) C(221) C(222) C(223) 0.7(2)
C(22) C(221) C(222) C(223) 177.66(14)
C(221) C(222) C(223) C(224) -0.8(2)
C(222) C(223) C(224) C(225) 0.4(2)
C(223) C(224) C(225) C(226) 0.1(2)
C(224) C(225) C(226) C(221) -0.2(2)
C(222) C(221) C(226) C(225) -0.2(2)
C(22) C(221) C(226) C(225) -177.11(13)
C(24) C(23) C(231) C(232) -116.26(16)
C(22) C(23) C(231) C(232) 61.8(2)
C(24) C(23) C(231) C(236) 61.16(19)
C(22) C(23) C(231) C(236) -120.78(16)
C(236) C(231) C(232) C(233) 0.2(2)
C(23) C(231) C(232) C(233) 177.62(14)
C(231) C(232) C(233) C(234) 0.6(2)
C(232) C(233) C(234) C(235) -0.8(3)
C(233) C(234) C(235) C(236) 0.1(3)
C(234) C(235) C(236) C(231) 0.7(3)
C(232) C(231) C(236) C(235) -0.8(3)
C(23) C(231) C(236) C(235) -178.34(16)
C(24) C(25) C(251) C(252) -52.70(19)
C(26) C(25) C(251) C(252) 128.64(15)
C(24) C(25) C(251) C(256) 125.92(16)
C(26) C(25) C(251) C(256) -52.7(2)
C(256) C(251) C(252) C(253) 0.4(2)
C(25) C(251) C(252) C(253) 179.06(14)
C(251) C(252) C(253) C(254) 0.4(2)
C(252) C(253) C(254) C(255) -1.0(3)
C(253) C(254) C(255) C(256) 0.8(3)
C(254) C(255) C(256) C(251) 0.1(2)
C(252) C(251) C(256) C(255) -0.6(2)
C(25) C(251) C(256) C(255) -179.29(14)
C(25) C(26) C(261) C(266) 111.90(16)
C(21) C(26) C(261) C(266) -66.44(18)
C(25) C(26) C(261) C(262) -63.74(19)
C(21) C(26) C(261) C(262) 117.91(15)
C(266) C(261) C(262) C(263) -1.1(2)
C(26) C(261) C(262) C(263) 174.55(13)
C(261) C(262) C(263) C(264) 0.2(2)
C(262) C(263) C(264) C(265) 0.6(2)
C(263) C(264) C(265) C(266) -0.4(2)
C(264) C(265) C(266) C(261) -0.5(2)
C(262) C(261) C(266) C(265) 1.3(2)
C(26) C(261) C(266) C(265) -174.48(14)
C(916) C(911) C(912) C(913) -0.9(4)
C(911) C(912) C(913) C(914) 1.4(4)
C(912) C(913) C(914) C(915) -0.2(4)
C(913) C(914) C(915) C(916) -1.3(3)
C(912) C(911) C(916) C(915) -0.6(4)
C(914) C(915) C(916) C(911) 1.7(4)
